data_1543085
loop_
_publ_author_name
'N'Ait Ousidi, Abdellah'
'Ait Itto, My Youssef'
'Auhmani, Aziz'
'Riahi, Abdelkhalek'
'Chevreux, Sylviane'
'Berraho, Moha'

_publ_section_title
;
 (3a<i>R</i>,6<i>R</i>)-3,3,6-Trimethyl-3,3a,4,5,6,7-hexahydro-2<i>H</i>-indazole-2-carbothioamide
;
_journal_coeditor_code SU4023
_journal_issue 4
_journal_name_full IUCrData
_journal_page_first x160573
_journal_paper_doi 10.1107/S2414314616005733
_journal_volume 1
_journal_year 2016
_chemical_formula_iupac 'C11 H19 N3 S'
_chemical_formula_moiety 'C11 H19 N3 S'
_chemical_formula_sum 'C11 H19 N3 S'
_chemical_formula_weight 225.35
_chemical_name_systematic
(3a<i>R</i>,6<i>R</i>)-3,3,6-Trimethyl-3,3a,4,5,6,7-hexahydro-2<i>H</i>-indazole-2-carbothioamide
_space_group_crystal_system orthorhombic
_space_group_IT_number 19
_space_group_name_Hall 'P 2ac 2ab'
_space_group_name_H-M_alt 'P 21 21 21'
_symmetry_space_group_name_Hall 'P 2ac 2ab'
_symmetry_space_group_name_H-M 'P 21 21 21'
_atom_sites_solution_hydrogens geom
_atom_sites_solution_primary direct
_atom_sites_solution_secondary difmap
_audit_creation_method SHELXL-97
_cell_angle_alpha 90.00
_cell_angle_beta 90.00
_cell_angle_gamma 90.00
_cell_formula_units_Z 4
_cell_length_a 7.957(5)
_cell_length_b 10.796(5)
_cell_length_c 13.673(5)
_cell_measurement_reflns_used 17550
_cell_measurement_temperature 100(2)
_cell_measurement_theta_max 72.9
_cell_measurement_theta_min 5.2
_cell_volume 1174.6(10)
_computing_cell_refinement
;
SAINT (Bruker, 2009)
;
_computing_data_collection
;
APEX2 (Bruker, 2009)
;
_computing_data_reduction
;
SAINT (Bruker, 2009)
;
_computing_molecular_graphics
;
PLATON (Spek, 2009)
;
_computing_publication_material
;
SHELXL97 (Sheldrick, 2008), PLATON (Spek, 2009) and
publCIF (Westrip, 2010)
;
_computing_structure_refinement
;
SHELXL97 (Sheldrick, 2008)
;
_computing_structure_solution
;
SHELXS97 (Sheldrick, 2008)
;
_diffrn_ambient_temperature 100(2)
_diffrn_measured_fraction_theta_full 0.999
_diffrn_measured_fraction_theta_max 1.000
_diffrn_measurement_device_type 'Bruker APEXII CCD'
_diffrn_measurement_method '\f and \w scans'
_diffrn_radiation_monochromator 'multi-layer mirror'
_diffrn_radiation_source microsource
_diffrn_radiation_type CuK\a
_diffrn_radiation_wavelength 1.5418
_diffrn_reflns_av_R_equivalents 0.0267
_diffrn_reflns_av_sigmaI/netI 0.0196
_diffrn_reflns_limit_h_max 9
_diffrn_reflns_limit_h_min -9
_diffrn_reflns_limit_k_max 13
_diffrn_reflns_limit_k_min -12
_diffrn_reflns_limit_l_max 16
_diffrn_reflns_limit_l_min -16
_diffrn_reflns_number 17550
_diffrn_reflns_theta_full 72.21
_diffrn_reflns_theta_max 72.21
_diffrn_reflns_theta_min 5.22
_exptl_absorpt_coefficient_mu 2.210
_exptl_absorpt_correction_T_max 0.718
_exptl_absorpt_correction_T_min 0.618
_exptl_absorpt_correction_type multi-scan
_exptl_absorpt_process_details
;
(SADABS; Bruker, 2009)
;
_exptl_crystal_colour colourless
_exptl_crystal_density_diffrn 1.274
_exptl_crystal_density_method 'not measured'
_exptl_crystal_description prismatic
_exptl_crystal_F_000 488
_exptl_crystal_size_max 0.24
_exptl_crystal_size_mid 0.2
_exptl_crystal_size_min 0.15
_refine_diff_density_max 0.217
_refine_diff_density_min -0.167
_refine_ls_abs_structure_details
;
Parsons <i>et al.</i> (2013), 972 Friedel pairs
;
_refine_ls_abs_structure_Flack 0.028(12)
_refine_ls_extinction_method none
_refine_ls_goodness_of_fit_ref 1.056
_refine_ls_hydrogen_treatment constr
_refine_ls_matrix_type full
_refine_ls_number_parameters 140
_refine_ls_number_reflns 2315
_refine_ls_number_restraints 0
_refine_ls_restrained_S_all 1.056
_refine_ls_R_factor_all 0.0213
_refine_ls_R_factor_gt 0.0209
_refine_ls_shift/su_max 0.001
_refine_ls_shift/su_mean 0.000
_refine_ls_structure_factor_coef Fsqd
_refine_ls_weighting_details 'calc w=1/[\s^2^(Fo^2^)+(0.0309P)^2^+0.2126P] where P=(Fo^2^+2Fc^2^)/3'
_refine_ls_weighting_scheme calc
_refine_ls_wR_factor_gt 0.0537
_refine_ls_wR_factor_ref 0.0541
_reflns_number_gt 2270
_reflns_number_total 2315
_reflns_threshold_expression >2\s(I)
_cod_data_source_file su4023sup1.cif
_cod_data_source_block I
_cod_database_code 1543085

loop_
_symmetry_equiv_pos_as_xyz
'x, y, z'
'-x+1/2, -y, z+1/2'
'x+1/2, -y+1/2, -z'
'-x, y+1/2, -z+1/2'

loop_
_atom_site_type_symbol
_atom_site_label
_atom_site_fract_x
_atom_site_fract_y
_atom_site_fract_z
_atom_site_U_iso_or_equiv
_atom_site_adp_type
_atom_site_calc_flag
_atom_site_refinement_flags
_atom_site_occupancy
_atom_site_symmetry_multiplicity
S S1 0.15695(3) 0.04077(2) 0.529496(19) 0.01460(8) Uani d . 1 1
C C1 0.68856(13) 0.02162(11) 0.35481(8) 0.0111(2) Uani d . 1 1
N N2 0.45543(12) 0.03660(9) 0.43699(7) 0.01126(18) Uani d . 1 1
N N1 0.59405(12) 0.10135(9) 0.39659(7) 0.01179(19) Uani d . 1 1
C C4 0.33782(15) 0.10291(10) 0.48530(7) 0.0117(2) Uani d . 1 1
N N3 0.37036(13) 0.22324(9) 0.49959(7) 0.0167(2) Uani d . 1 1
H H3A 0.4626 0.2548 0.4784 0.020 Uiso calc R 1 1
H H3B 0.2990 0.2690 0.5300 0.020 Uiso calc R 1 1
C C6 0.31991(15) -0.10083(12) 0.31667(9) 0.0171(2) Uani d . 1 1
H H6A 0.2100 -0.0815 0.3413 0.026 Uiso calc R 1 1
H H6B 0.3194 -0.1827 0.2893 0.026 Uiso calc R 1 1
H H6C 0.3503 -0.0421 0.2670 0.026 Uiso calc R 1 1
C C7 0.63141(14) -0.10999(10) 0.36496(8) 0.0117(2) Uani d . 1 1
H H7 0.6947 -0.1462 0.4194 0.014 Uiso calc R 1 1
C C8 0.66596(16) -0.19039(10) 0.27468(9) 0.0168(2) Uani d . 1 1
H H8A 0.5851 -0.1713 0.2238 0.020 Uiso calc R 1 1
H H8B 0.6542 -0.2772 0.2916 0.020 Uiso calc R 1 1
C C9 0.40770(15) -0.18861(10) 0.48000(9) 0.0167(2) Uani d . 1 1
H H9A 0.4661 -0.1662 0.5388 0.025 Uiso calc R 1 1
H H9B 0.4432 -0.2695 0.4593 0.025 Uiso calc R 1 1
H H9C 0.2889 -0.1894 0.4922 0.025 Uiso calc R 1 1
C C10 0.87482(14) -0.02785(11) 0.21395(8) 0.0148(2) Uani d . 1 1
H H10 0.9909 -0.0184 0.1912 0.018 Uiso calc R 1 1
C C11 0.85262(14) 0.05119(10) 0.30711(8) 0.0137(2) Uani d . 1 1
H H11A 0.9439 0.0344 0.3523 0.016 Uiso calc R 1 1
H H11B 0.8561 0.1384 0.2902 0.016 Uiso calc R 1 1
C C12 0.84475(17) -0.16553(11) 0.23718(9) 0.0176(2) Uani d . 1 1
H H12A 0.8640 -0.2141 0.1786 0.021 Uiso calc R 1 1
H H12B 0.9250 -0.1922 0.2862 0.021 Uiso calc R 1 1
C C13 0.75792(16) 0.01904(12) 0.13366(9) 0.0191(3) Uani d . 1 1
H H13A 0.7674 -0.0336 0.0773 0.029 Uiso calc R 1 1
H H13B 0.7887 0.1021 0.1162 0.029 Uiso calc R 1 1
H H13C 0.6441 0.0181 0.1569 0.029 Uiso calc R 1 1
C C14 0.44718(14) -0.09470(10) 0.40007(8) 0.0116(2) Uani d . 1 1

loop_
_atom_site_aniso_label
_atom_site_aniso_U_11
_atom_site_aniso_U_22
_atom_site_aniso_U_33
_atom_site_aniso_U_12
_atom_site_aniso_U_13
_atom_site_aniso_U_23
S1 0.01105(13) 0.01600(13) 0.01675(13) -0.00067(11) 0.00364(10) -0.00051(11)
C1 0.0114(5) 0.0133(5) 0.0086(5) 0.0002(4) -0.0023(4) 0.0002(4)
N2 0.0104(4) 0.0093(4) 0.0141(4) -0.0019(4) 0.0017(3) 0.0004(4)
N1 0.0098(4) 0.0138(4) 0.0118(4) -0.0025(4) 0.0008(3) 0.0007(4)
C4 0.0118(5) 0.0136(5) 0.0098(5) 0.0015(4) -0.0011(4) 0.0013(4)
N3 0.0140(5) 0.0134(5) 0.0228(5) 0.0001(4) 0.0053(4) -0.0047(4)
C6 0.0134(6) 0.0202(6) 0.0178(5) 0.0002(5) -0.0018(5) -0.0035(5)
C7 0.0105(5) 0.0121(5) 0.0125(5) 0.0008(4) 0.0001(4) 0.0012(4)
C8 0.0183(6) 0.0123(5) 0.0197(5) 0.0000(5) 0.0035(5) -0.0034(4)
C9 0.0172(5) 0.0128(5) 0.0200(6) -0.0022(4) 0.0020(5) 0.0034(5)
C10 0.0108(5) 0.0195(6) 0.0141(5) 0.0014(5) 0.0029(4) -0.0009(5)
C11 0.0100(5) 0.0164(5) 0.0148(5) -0.0015(5) 0.0007(4) -0.0004(4)
C12 0.0163(6) 0.0175(5) 0.0189(5) 0.0045(5) 0.0032(5) -0.0029(4)
C13 0.0182(6) 0.0260(7) 0.0131(5) 0.0003(5) 0.0011(4) 0.0014(5)
C14 0.0120(5) 0.0093(5) 0.0134(5) 0.0002(4) 0.0002(4) -0.0010(4)

loop_
_atom_type_symbol
_atom_type_description
_atom_type_scat_dispersion_real
_atom_type_scat_dispersion_imag
_atom_type_scat_source
C C 0.0181 0.0091 'International Tables Vol C Tables 4.2.6.8 and 6.1.1.4'
H H 0.0000 0.0000 'International Tables Vol C Tables 4.2.6.8 and 6.1.1.4'
N N 0.0311 0.0180 'International Tables Vol C Tables 4.2.6.8 and 6.1.1.4'
S S 0.3331 0.5567 'International Tables Vol C Tables 4.2.6.8 and 6.1.1.4'

loop_
_geom_angle_atom_site_label_1
_geom_angle_atom_site_label_2
_geom_angle_atom_site_label_3
_geom_angle
N1 C1 C11 124.44(11)
N1 C1 C7 114.76(10)
C11 C1 C7 120.55(10)
C4 N2 N1 117.92(10)
C4 N2 C14 129.24(9)
N1 N2 C14 111.55(8)
C1 N1 N2 107.45(10)
N3 C4 N2 116.85(10)
N3 C4 S1 119.67(9)
N2 C4 S1 123.47(9)
C4 N3 H3A 120.0
C4 N3 H3B 120.0
H3A N3 H3B 120.0
C14 C6 H6A 109.5
C14 C6 H6B 109.5
H6A C6 H6B 109.5
C14 C6 H6C 109.5
H6A C6 H6C 109.5
H6B C6 H6C 109.5
C1 C7 C8 114.07(9)
C1 C7 C14 102.39(9)
C8 C7 C14 118.59(10)
C1 C7 H7 107.0
C8 C7 H7 107.0
C14 C7 H7 107.0
C7 C8 C12 109.62(10)
C7 C8 H8A 109.7
C12 C8 H8A 109.7
C7 C8 H8B 109.7
C12 C8 H8B 109.7
H8A C8 H8B 108.2
C14 C9 H9A 109.5
C14 C9 H9B 109.5
H9A C9 H9B 109.5
C14 C9 H9C 109.5
H9A C9 H9C 109.5
H9B C9 H9C 109.5
C13 C10 C12 111.98(10)
C13 C10 C11 109.92(10)
C12 C10 C11 110.24(9)
C13 C10 H10 108.2
C12 C10 H10 108.2
C11 C10 H10 108.2
C1 C11 C10 110.02(9)
C1 C11 H11A 109.7
C10 C11 H11A 109.7
C1 C11 H11B 109.7
C10 C11 H11B 109.7
H11A C11 H11B 108.2
C8 C12 C10 112.45(10)
C8 C12 H12A 109.1
C10 C12 H12A 109.1
C8 C12 H12B 109.1
C10 C12 H12B 109.1
H12A C12 H12B 107.8
C10 C13 H13A 109.5
C10 C13 H13B 109.5
H13A C13 H13B 109.5
C10 C13 H13C 109.5
H13A C13 H13C 109.5
H13B C13 H13C 109.5
N2 C14 C9 113.26(9)
N2 C14 C6 108.67(9)
C9 C14 C6 111.73(10)
N2 C14 C7 99.36(8)
C9 C14 C7 110.25(9)
C6 C14 C7 113.02(10)

loop_
_geom_bond_atom_site_label_1
_geom_bond_atom_site_label_2
_geom_bond_distance
S1 C4 1.6990(14)
C1 N1 1.2778(16)
C1 C11 1.4938(16)
C1 C7 1.4983(16)
N2 C4 1.3507(15)
N2 N1 1.4180(14)
N2 C14 1.5062(15)
C4 N3 1.3390(15)
N3 H3A 0.8600
N3 H3B 0.8600
C6 C14 1.5265(17)
C6 H6A 0.9600
C6 H6B 0.9600
C6 H6C 0.9600
C7 C8 1.5339(15)
C7 C14 1.5513(17)
C7 H7 0.9800
C8 C12 1.5358(19)
C8 H8A 0.9700
C8 H8B 0.9700
C9 C14 1.5235(16)
C9 H9A 0.9600
C9 H9B 0.9600
C9 H9C 0.9600
C10 C13 1.5254(16)
C10 C12 1.5387(18)
C10 C11 1.5433(15)
C10 H10 0.9800
C11 H11A 0.9700
C11 H11B 0.9700
C12 H12A 0.9700
C12 H12B 0.9700
C13 H13A 0.9600
C13 H13B 0.9600
C13 H13C 0.9600

loop_
_geom_hbond_atom_site_label_D
_geom_hbond_atom_site_label_H
_geom_hbond_atom_site_label_A
_geom_hbond_site_symmetry_A
_geom_hbond_distance_DH
_geom_hbond_distance_HA
_geom_hbond_distance_DA
_geom_hbond_angle_DHA
N3 H3B N1 3_456 0.86 2.37 3.230(3) 176
N3 H3A S1 3_556 0.86 2.70 3.442(3) 146

_cod_database_fobs_code 1543085
